data_4083564
loop_
_publ_author_name
'Kulkarni, Naveen V.'
'Elkin, Tatyana'
'Tumaniskii, Boris'
'Botoshansky, Mark'
'Shimon, Linda J. W.'
'Eisen, Moris S.'

_publ_section_title
;
 Asymmetric Bis(formamidinate) Group 4 Complexes: Synthesis, Structure and
 Their Reactivity in the Polymerization of \a-Olefins.
;
_journal_issue 12
_journal_name_full Organometallics
_journal_page_first 3119
_journal_paper_doi 10.1021/om500345r
_journal_volume 33
_journal_year 2014
_chemical_formula_sum 'C38 H50 N6 O2 Ti'
_chemical_formula_weight 670.71
_chemical_name_common 'Moris-322 (Naveen)'
_chemical_name_systematic
; 
 ? 
;
_space_group_IT_number 2
_symmetry_cell_setting triclinic
_symmetry_space_group_name_Hall '-P 1'
_symmetry_space_group_name_H-M 'P -1'
_atom_sites_solution_hydrogens geom
_atom_sites_solution_primary direct
_atom_sites_solution_secondary difmap
_audit_creation_method SHELXL-97
_cell_angle_alpha 73.94(2)
_cell_angle_beta 78.87(2)
_cell_angle_gamma 71.56(2)
_cell_formula_units_Z 2
_cell_length_a 11.218(2)
_cell_length_b 12.036(2)
_cell_length_c 15.388(3)
_cell_measurement_reflns_used 24461
_cell_measurement_temperature 250(1)
_cell_measurement_theta_max 25.04
_cell_measurement_theta_min 1.93
_cell_volume 1881.4(6)
_computing_cell_refinement 'DENZO HKL2000 (Otwinowski & Minor 1997)'
_computing_data_collection 'Collect (Nonius, 2006)'
_computing_data_reduction 'DENZO HKL2000 (Otwinowski & Minor 1997)'
_computing_molecular_graphics 'Mercury 3.0'
_computing_structure_refinement 'SHELXL-97 (Sheldrick, 1997)'
_computing_structure_solution 'SHELXS-97 (Sheldrick, 1997)'
_diffrn_ambient_temperature 250(1)
_diffrn_measured_fraction_theta_full 0.990
_diffrn_measured_fraction_theta_max 0.990
_diffrn_measurement_device_type 'Nonius KappaCCD'
_diffrn_measurement_method '\f and \w scans'
_diffrn_radiation_monochromator graphite
_diffrn_radiation_source 'fine-focus sealed tube'
_diffrn_radiation_type MoK\a
_diffrn_radiation_wavelength 0.71073
_diffrn_reflns_av_R_equivalents 0.0996
_diffrn_reflns_av_sigmaI/netI 0.0720
_diffrn_reflns_limit_h_max 13
_diffrn_reflns_limit_h_min -13
_diffrn_reflns_limit_k_max 14
_diffrn_reflns_limit_k_min -14
_diffrn_reflns_limit_l_max 18
_diffrn_reflns_limit_l_min -18
_diffrn_reflns_number 24467
_diffrn_reflns_theta_full 25.04
_diffrn_reflns_theta_max 25.04
_diffrn_reflns_theta_min 1.93
_diffrn_standards_interval_count 0
_diffrn_standards_interval_time 0
_diffrn_standards_number 0
_exptl_absorpt_coefficient_mu 0.267
_exptl_absorpt_correction_type none
_exptl_crystal_colour red
_exptl_crystal_density_diffrn 1.184
_exptl_crystal_density_method 'not measured'
_exptl_crystal_description plate
_exptl_crystal_F_000 716
_exptl_crystal_size_max 0.39
_exptl_crystal_size_mid 0.24
_exptl_crystal_size_min 0.12
_refine_diff_density_max 0.363
_refine_diff_density_min -0.424
_refine_diff_density_rms 0.045
_refine_ls_extinction_method none
_refine_ls_goodness_of_fit_ref 0.974
_refine_ls_hydrogen_treatment constr
_refine_ls_matrix_type full
_refine_ls_number_parameters 424
_refine_ls_number_reflns 6605
_refine_ls_number_restraints 0
_refine_ls_restrained_S_all 0.974
_refine_ls_R_factor_all 0.0826
_refine_ls_R_factor_gt 0.0540
_refine_ls_shift/su_max 0.001
_refine_ls_shift/su_mean 0.000
_refine_ls_structure_factor_coef Fsqd
_refine_ls_weighting_details 'calc w=1/[\s^2^(Fo^2^)+(0.1032P)^2^+0.0000P] where P=(Fo^2^+2Fc^2^)/3'
_refine_ls_weighting_scheme calc
_refine_ls_wR_factor_gt 0.1526
_refine_ls_wR_factor_ref 0.1692
_reflns_number_gt 4473
_reflns_number_total 6605
_reflns_threshold_expression >2sigma(I)
_cod_data_source_file om500345r_si_002.cif
_cod_data_source_block Moris-322
_cod_depositor_comments
;
The following automatic conversions were performed:

'_symmetry_cell_setting' value 'Triclinic' changed to 'triclinic'
according to
/usr/data/users/saulius/crontab/automatic-downloads/rss-feeds/ACS/lib/dictionaries/cif_core.dic
dictionary named 'cif_core.dic' version 2.4.2 from 2011-04-26.

Automatic conversion script
Id: cif_fix_values 2281 2013-09-26 08:29:07Z andrius 

 Adding full bibliography for 4083562--4083570.cif.
;
_cod_database_code 4083564

loop_
_symmetry_equiv_pos_as_xyz
'x, y, z'
'-x, -y, -z'

loop_
_atom_site_label
_atom_site_type_symbol
_atom_site_fract_x
_atom_site_fract_y
_atom_site_fract_z
_atom_site_U_iso_or_equiv
_atom_site_adp_type
_atom_site_occupancy
_atom_site_symmetry_multiplicity
_atom_site_calc_flag
_atom_site_refinement_flags
Ti1 Ti 0.68969(4) 1.35851(4) 0.21733(3) 0.05419(18) Uani 1 1 d .
N1 N 0.8008(2) 1.1657(2) 0.24663(16) 0.0587(5) Uani 1 1 d .
N2 N 0.6127(2) 1.2252(2) 0.19704(16) 0.0578(5) Uani 1 1 d .
N3 N 0.7790(2) 1.4004(2) 0.30415(15) 0.0598(6) Uani 1 1 d .
N4 N 0.6194(2) 1.3231(2) 0.37052(15) 0.0567(5) Uani 1 1 d .
N5 N 0.7998(2) 1.3905(2) 0.10727(16) 0.0613(6) Uani 1 1 d .
N6 N 0.5536(2) 1.4957(2) 0.18258(16) 0.0619(6) Uani 1 1 d .
O1 O 0.9331(2) 0.9821(2) 0.15646(17) 0.0876(7) Uani 1 1 d .
O2 O 0.9256(2) 1.3294(2) 0.45017(15) 0.0774(6) Uani 1 1 d .
C1 C 0.7141(3) 1.1367(3) 0.21829(19) 0.0583(7) Uani 1 1 d .
H1 H 0.7239 1.0580 0.2136 0.070 Uiso 1 1 calc R
C2 C 0.9180(3) 1.0859(3) 0.2697(2) 0.0621(7) Uani 1 1 d .
C3 C 0.9730(3) 1.1032(3) 0.3369(2) 0.0717(8) Uani 1 1 d .
H3 H 0.9281 1.1644 0.3675 0.086 Uiso 1 1 calc R
C4 C 1.0905(3) 1.0338(3) 0.3598(3) 0.0874(10) Uani 1 1 d .
H4 H 1.1252 1.0476 0.4054 0.105 Uiso 1 1 calc R
C5 C 1.1576(3) 0.9436(4) 0.3153(3) 0.0933(11) Uani 1 1 d .
H5 H 1.2383 0.8958 0.3305 0.112 Uiso 1 1 calc R
C6 C 1.1059(3) 0.9236(3) 0.2486(3) 0.0836(9) Uani 1 1 d .
H6 H 1.1513 0.8615 0.2190 0.100 Uiso 1 1 calc R
C7 C 0.9881(3) 0.9938(3) 0.2251(2) 0.0679(7) Uani 1 1 d .
C8 C 0.9911(4) 0.8867(4) 0.1160(3) 0.1111(14) Uani 1 1 d .
H8A H 0.9421 0.8904 0.0692 0.167 Uiso 1 1 calc R
H8B H 0.9963 0.8117 0.1615 0.167 Uiso 1 1 calc R
H8C H 1.0756 0.8907 0.0888 0.167 Uiso 1 1 calc R
C9 C 0.5230(2) 1.2028(2) 0.15477(19) 0.0568(6) Uani 1 1 d .
C10 C 0.5564(2) 1.1783(2) 0.06834(19) 0.0587(7) Uani 1 1 d .
C11 C 0.4678(3) 1.1543(2) 0.0293(2) 0.0639(7) Uani 1 1 d .
H11 H 0.4912 1.1341 -0.0276 0.077 Uiso 1 1 calc R
C12 C 0.3463(3) 1.1594(3) 0.0721(2) 0.0685(8) Uani 1 1 d .
C13 C 0.3150(3) 1.1873(3) 0.1566(2) 0.0717(8) Uani 1 1 d .
H13 H 0.2324 1.1920 0.1859 0.086 Uiso 1 1 calc R
C14 C 0.3998(3) 1.2085(3) 0.1997(2) 0.0623(7) Uani 1 1 d .
C15 C 0.6861(3) 1.1765(3) 0.0179(2) 0.0690(8) Uani 1 1 d .
H15A H 0.7357 1.1944 0.0546 0.103 Uiso 1 1 calc R
H15B H 0.6782 1.2364 -0.0393 0.103 Uiso 1 1 calc R
H15C H 0.7278 1.0974 0.0059 0.103 Uiso 1 1 calc R
C16 C 0.2510(3) 1.1386(3) 0.0262(3) 0.0926(11) Uani 1 1 d .
H16A H 0.2900 1.1213 -0.0324 0.139 Uiso 1 1 calc R
H16B H 0.1797 1.2100 0.0174 0.139 Uiso 1 1 calc R
H16C H 0.2220 1.0708 0.0640 0.139 Uiso 1 1 calc R
C17 C 0.3640(3) 1.2343(3) 0.2928(2) 0.0826(9) Uani 1 1 d .
H17A H 0.2764 1.2351 0.3133 0.124 Uiso 1 1 calc R
H17B H 0.3745 1.3121 0.2904 0.124 Uiso 1 1 calc R
H17C H 0.4179 1.1723 0.3350 0.124 Uiso 1 1 calc R
C18 C 0.7037(2) 1.3693(2) 0.38126(18) 0.0579(7) Uani 1 1 d .
H18 H 0.7118 1.3804 0.4377 0.069 Uiso 1 1 calc R
C19 C 0.8837(3) 1.4433(3) 0.3015(2) 0.0611(7) Uani 1 1 d .
C20 C 0.9579(3) 1.4090(3) 0.3734(2) 0.0680(8) Uani 1 1 d .
C21 C 1.0607(3) 1.4545(3) 0.3637(3) 0.0834(10) Uani 1 1 d .
H21 H 1.1094 1.4328 0.4122 0.100 Uiso 1 1 calc R
C22 C 1.0918(3) 1.5310(4) 0.2837(3) 0.0909(11) Uani 1 1 d .
H22 H 1.1604 1.5624 0.2783 0.109 Uiso 1 1 calc R
C23 C 1.0237(3) 1.5612(3) 0.2125(3) 0.0877(11) Uani 1 1 d .
H23 H 1.0471 1.6108 0.1571 0.105 Uiso 1 1 calc R
C24 C 0.9192(3) 1.5185(3) 0.2219(2) 0.0735(9) Uani 1 1 d .
H24 H 0.8715 1.5415 0.1727 0.088 Uiso 1 1 calc R
C25 C 1.0134(3) 1.2750(4) 0.5158(3) 0.0991(12) Uani 1 1 d .
H25A H 0.9789 1.2212 0.5666 0.149 Uiso 1 1 calc R
H25B H 1.0287 1.3371 0.5376 0.149 Uiso 1 1 calc R
H25C H 1.0923 1.2298 0.4881 0.149 Uiso 1 1 calc R
C26 C 0.5280(2) 1.2949(2) 0.44556(17) 0.0559(6) Uani 1 1 d .
C27 C 0.4165(3) 1.3837(3) 0.46275(19) 0.0597(7) Uani 1 1 d .
C28 C 0.3297(3) 1.3529(3) 0.5372(2) 0.0681(8) Uani 1 1 d .
H28 H 0.2544 1.4119 0.5492 0.082 Uiso 1 1 calc R
C29 C 0.3507(3) 1.2396(3) 0.5934(2) 0.0753(9) Uani 1 1 d .
C30 C 0.4609(3) 1.1525(3) 0.5735(2) 0.0752(8) Uani 1 1 d .
H30 H 0.4758 1.0742 0.6109 0.090 Uiso 1 1 calc R
C31 C 0.5502(3) 1.1779(3) 0.4998(2) 0.0657(7) Uani 1 1 d .
C32 C 0.3900(3) 1.5076(3) 0.4037(2) 0.0696(8) Uani 1 1 d .
H32A H 0.3087 1.5561 0.4258 0.104 Uiso 1 1 calc R
H32B H 0.3883 1.5042 0.3417 0.104 Uiso 1 1 calc R
H32C H 0.4557 1.5434 0.4051 0.104 Uiso 1 1 calc R
C33 C 0.2561(4) 1.2087(4) 0.6745(3) 0.1054(13) Uani 1 1 d .
H33A H 0.1858 1.2797 0.6787 0.158 Uiso 1 1 calc R
H33B H 0.2969 1.1809 0.7298 0.158 Uiso 1 1 calc R
H33C H 0.2250 1.1457 0.6669 0.158 Uiso 1 1 calc R
C34 C 0.6668(3) 1.0808(3) 0.4776(2) 0.0853(10) Uani 1 1 d .
H34A H 0.7188 1.1151 0.4256 0.128 Uiso 1 1 calc R
H34B H 0.6420 1.0182 0.4634 0.128 Uiso 1 1 calc R
H34C H 0.7146 1.0466 0.5296 0.128 Uiso 1 1 calc R
C35 C 0.7686(3) 1.4833(3) 0.0239(2) 0.0808(9) Uani 1 1 d .
H35A H 0.6802 1.5284 0.0314 0.121 Uiso 1 1 calc R
H35B H 0.7838 1.4455 -0.0268 0.121 Uiso 1 1 calc R
H35C H 0.8211 1.5375 0.0118 0.121 Uiso 1 1 calc R
C36 C 0.9336(3) 1.3235(3) 0.0953(2) 0.0782(9) Uani 1 1 d .
H36A H 0.9550 1.2621 0.1504 0.117 Uiso 1 1 calc R
H36B H 0.9855 1.3783 0.0831 0.117 Uiso 1 1 calc R
H36C H 0.9490 1.2857 0.0446 0.117 Uiso 1 1 calc R
C37 C 0.5588(3) 1.6128(3) 0.1911(2) 0.0831(9) Uani 1 1 d .
H37A H 0.6297 1.6009 0.2234 0.125 Uiso 1 1 calc R
H37B H 0.4808 1.6505 0.2246 0.125 Uiso 1 1 calc R
H37C H 0.5694 1.6642 0.1309 0.125 Uiso 1 1 calc R
C38 C 0.4472(3) 1.5122(3) 0.1354(2) 0.0814(9) Uani 1 1 d .
H38A H 0.4437 1.4346 0.1308 0.122 Uiso 1 1 calc R
H38B H 0.4571 1.5629 0.0748 0.122 Uiso 1 1 calc R
H38C H 0.3695 1.5503 0.1689 0.122 Uiso 1 1 calc R

loop_
_atom_site_aniso_label
_atom_site_aniso_U_11
_atom_site_aniso_U_22
_atom_site_aniso_U_33
_atom_site_aniso_U_23
_atom_site_aniso_U_13
_atom_site_aniso_U_12
Ti1 0.0534(3) 0.0614(3) 0.0497(3) -0.0157(2) -0.0038(2) -0.0176(2)
N1 0.0511(12) 0.0641(14) 0.0617(14) -0.0176(11) -0.0110(10) -0.0119(11)
N2 0.0518(12) 0.0637(14) 0.0602(14) -0.0181(11) -0.0098(10) -0.0140(11)
N3 0.0590(13) 0.0697(14) 0.0556(13) -0.0190(11) 0.0030(10) -0.0263(11)
N4 0.0529(12) 0.0701(14) 0.0514(13) -0.0165(11) -0.0017(10) -0.0236(11)
N5 0.0577(13) 0.0706(15) 0.0581(14) -0.0196(12) -0.0005(11) -0.0209(11)
N6 0.0623(14) 0.0661(14) 0.0528(13) -0.0108(11) -0.0055(11) -0.0151(11)
O1 0.0817(15) 0.0923(16) 0.0882(16) -0.0454(14) -0.0149(13) 0.0004(12)
O2 0.0718(13) 0.1020(16) 0.0672(13) -0.0167(12) -0.0123(11) -0.0365(12)
C1 0.0605(16) 0.0587(16) 0.0576(16) -0.0160(13) -0.0068(13) -0.0170(14)
C2 0.0559(16) 0.0624(17) 0.0654(18) -0.0118(14) -0.0077(13) -0.0151(14)
C3 0.0639(17) 0.079(2) 0.076(2) -0.0233(17) -0.0202(15) -0.0138(16)
C4 0.073(2) 0.095(3) 0.095(3) -0.022(2) -0.0297(19) -0.0115(19)
C5 0.064(2) 0.098(3) 0.102(3) -0.011(2) -0.0286(19) -0.0020(19)
C6 0.0662(19) 0.078(2) 0.089(2) -0.0166(18) -0.0075(18) -0.0002(17)
C7 0.0608(17) 0.0730(19) 0.0673(19) -0.0173(15) -0.0096(14) -0.0128(15)
C8 0.095(3) 0.115(3) 0.135(4) -0.076(3) -0.014(3) -0.005(2)
C9 0.0521(14) 0.0611(16) 0.0613(16) -0.0183(13) -0.0084(12) -0.0168(12)
C10 0.0552(15) 0.0608(16) 0.0617(17) -0.0186(13) -0.0085(12) -0.0137(13)
C11 0.0646(17) 0.0637(17) 0.0678(18) -0.0229(15) -0.0138(14) -0.0139(14)
C12 0.0625(17) 0.0668(18) 0.084(2) -0.0249(16) -0.0183(15) -0.0160(14)
C13 0.0515(15) 0.082(2) 0.085(2) -0.0237(17) -0.0053(15) -0.0210(15)
C14 0.0557(15) 0.0675(17) 0.0655(17) -0.0204(14) -0.0043(13) -0.0169(14)
C15 0.0623(17) 0.080(2) 0.0665(19) -0.0247(16) -0.0006(14) -0.0198(15)
C16 0.072(2) 0.103(3) 0.122(3) -0.048(2) -0.027(2) -0.0223(19)
C17 0.074(2) 0.104(3) 0.073(2) -0.0326(19) 0.0081(17) -0.0284(19)
C18 0.0589(15) 0.0682(17) 0.0510(15) -0.0203(13) -0.0051(12) -0.0190(14)
C19 0.0587(16) 0.0719(18) 0.0635(17) -0.0291(14) 0.0035(13) -0.0277(14)
C20 0.0602(17) 0.080(2) 0.073(2) -0.0318(16) 0.0005(15) -0.0259(15)
C21 0.0629(18) 0.111(3) 0.095(3) -0.044(2) -0.0059(18) -0.0344(19)
C22 0.072(2) 0.114(3) 0.106(3) -0.045(2) 0.014(2) -0.049(2)
C23 0.089(2) 0.099(3) 0.091(3) -0.040(2) 0.026(2) -0.054(2)
C24 0.078(2) 0.085(2) 0.0682(19) -0.0281(16) 0.0092(16) -0.0384(18)
C25 0.092(3) 0.129(3) 0.084(3) -0.020(2) -0.029(2) -0.034(2)
C26 0.0572(15) 0.0699(17) 0.0458(14) -0.0132(13) -0.0048(12) -0.0255(14)
C27 0.0606(16) 0.0723(18) 0.0538(16) -0.0220(14) -0.0027(13) -0.0248(14)
C28 0.0668(17) 0.077(2) 0.0644(18) -0.0257(16) 0.0047(14) -0.0248(15)
C29 0.076(2) 0.091(2) 0.0647(19) -0.0217(17) 0.0083(16) -0.0375(18)
C30 0.081(2) 0.080(2) 0.0617(19) -0.0052(16) -0.0014(16) -0.0313(18)
C31 0.0627(17) 0.0772(19) 0.0574(17) -0.0127(15) -0.0055(13) -0.0232(15)
C32 0.0710(18) 0.0736(19) 0.0627(18) -0.0208(15) 0.0008(15) -0.0188(16)
C33 0.107(3) 0.107(3) 0.092(3) -0.020(2) 0.035(2) -0.046(2)
C34 0.075(2) 0.083(2) 0.078(2) 0.0031(18) -0.0113(17) -0.0113(18)
C35 0.080(2) 0.098(2) 0.0584(19) -0.0110(17) -0.0004(16) -0.0272(19)
C36 0.0615(17) 0.085(2) 0.085(2) -0.0238(18) 0.0107(16) -0.0241(16)
C37 0.091(2) 0.068(2) 0.084(2) -0.0055(17) -0.0161(18) -0.0202(17)
C38 0.075(2) 0.080(2) 0.082(2) -0.0129(18) -0.0187(17) -0.0094(17)

loop_
_atom_type_symbol
_atom_type_description
_atom_type_scat_dispersion_real
_atom_type_scat_dispersion_imag
_atom_type_scat_source
C C 0.0033 0.0016 'International Tables Vol C Tables 4.2.6.8 and 6.1.1.4'
H H 0.0000 0.0000 'International Tables Vol C Tables 4.2.6.8 and 6.1.1.4'
Si Si 0.0817 0.0704 'International Tables Vol C Tables 4.2.6.8 and 6.1.1.4'
Mg Mg 0.0486 0.0363 'International Tables Vol C Tables 4.2.6.8 and 6.1.1.4'
Cl Cl 0.1484 0.1585 'International Tables Vol C Tables 4.2.6.8 and 6.1.1.4'
O O 0.0106 0.0060 'International Tables Vol C Tables 4.2.6.8 and 6.1.1.4'

loop_
_geom_angle_atom_site_label_1
_geom_angle_atom_site_label_2
_geom_angle_atom_site_label_3
_geom_angle
N6 Ti1 N5 95.46(10)
N6 Ti1 N3 106.29(10)
N5 Ti1 N3 98.95(9)
N6 Ti1 N2 97.91(10)
N5 Ti1 N2 103.40(9)
N3 Ti1 N2 145.11(10)
N6 Ti1 N1 158.58(9)
N5 Ti1 N1 90.48(10)
N3 Ti1 N1 93.02(9)
N2 Ti1 N1 60.67(8)
N6 Ti1 N4 95.81(9)
N5 Ti1 N4 159.10(9)
N3 Ti1 N4 60.92(8)
N2 Ti1 N4 92.41(8)
N1 Ti1 N4 85.38(9)
N6 Ti1 C1 128.20(10)
N5 Ti1 C1 96.44(9)
N3 Ti1 C1 121.17(10)
N2 Ti1 C1 30.33(8)
N1 Ti1 C1 30.42(8)
N4 Ti1 C1 90.32(8)
N6 Ti1 C18 101.52(10)
N5 Ti1 C18 129.98(9)
N3 Ti1 C18 31.11(8)
N2 Ti1 C18 119.99(9)
N1 Ti1 C18 90.16(9)
N4 Ti1 C18 29.85(7)
C1 Ti1 C18 108.33(9)
C1 N1 C2 124.5(2)
C1 N1 Ti1 90.47(17)
C2 N1 Ti1 144.35(18)
C1 N2 C9 117.7(2)
C1 N2 Ti1 93.24(16)
C9 N2 Ti1 146.54(19)
C18 N3 C19 123.7(2)
C18 N3 Ti1 96.91(15)
C19 N3 Ti1 139.38(18)
C18 N4 C26 119.4(2)
C18 N4 Ti1 87.87(15)
C26 N4 Ti1 151.68(17)
C36 N5 C35 109.0(2)
C36 N5 Ti1 123.4(2)
C35 N5 Ti1 127.5(2)
C38 N6 C37 110.0(3)
C38 N6 Ti1 131.0(2)
C37 N6 Ti1 118.4(2)
C7 O1 C8 118.8(3)
C20 O2 C25 117.9(2)
N1 C1 N2 115.3(2)
N1 C1 Ti1 59.12(14)
N2 C1 Ti1 56.43(14)
N1 C1 H1 122.3
N2 C1 H1 122.3
Ti1 C1 H1 175.5
C3 C2 C7 117.3(3)
C3 C2 N1 118.3(3)
C7 C2 N1 124.2(3)
C4 C3 C2 122.1(3)
C4 C3 H3 118.9
C2 C3 H3 118.9
C3 C4 C5 119.6(3)
C3 C4 H4 120.2
C5 C4 H4 120.2
C4 C5 C6 119.9(3)
C4 C5 H5 120.0
C6 C5 H5 120.0
C7 C6 C5 120.5(3)
C7 C6 H6 119.7
C5 C6 H6 119.7
O1 C7 C6 123.6(3)
O1 C7 C2 115.9(3)
C6 C7 C2 120.5(3)
O1 C8 H8A 109.5
O1 C8 H8B 109.5
H8A C8 H8B 109.5
O1 C8 H8C 109.5
H8A C8 H8C 109.5
H8B C8 H8C 109.5
C14 C9 C10 120.4(2)
C14 C9 N2 119.6(2)
C10 C9 N2 119.9(2)
C11 C10 C9 118.8(2)
C11 C10 C15 120.1(2)
C9 C10 C15 121.1(2)
C10 C11 C12 121.8(3)
C10 C11 H11 119.1
C12 C11 H11 119.1
C13 C12 C11 118.0(3)
C13 C12 C16 121.5(3)
C11 C12 C16 120.5(3)
C12 C13 C14 122.8(3)
C12 C13 H13 118.6
C14 C13 H13 118.6
C13 C14 C9 118.2(3)
C13 C14 C17 121.3(3)
C9 C14 C17 120.4(3)
C10 C15 H15A 109.5
C10 C15 H15B 109.5
H15A C15 H15B 109.5
C10 C15 H15C 109.5
H15A C15 H15C 109.5
H15B C15 H15C 109.5
C12 C16 H16A 109.5
C12 C16 H16B 109.5
H16A C16 H16B 109.5
C12 C16 H16C 109.5
H16A C16 H16C 109.5
H16B C16 H16C 109.5
C14 C17 H17A 109.5
C14 C17 H17B 109.5
H17A C17 H17B 109.5
C14 C17 H17C 109.5
H17A C17 H17C 109.5
H17B C17 H17C 109.5
N4 C18 N3 114.1(2)
N4 C18 Ti1 62.27(14)
N3 C18 Ti1 51.98(13)
N4 C18 H18 122.9
N3 C18 H18 122.9
Ti1 C18 H18 174.0
C24 C19 C20 117.9(3)
C24 C19 N3 118.1(3)
C20 C19 N3 123.9(3)
O2 C20 C21 123.1(3)
O2 C20 C19 117.3(2)
C21 C20 C19 119.6(3)
C22 C21 C20 120.7(3)
C22 C21 H21 119.7
C20 C21 H21 119.7
C23 C22 C21 120.2(3)
C23 C22 H22 119.9
C21 C22 H22 119.9
C22 C23 C24 119.8(3)
C22 C23 H23 120.1
C24 C23 H23 120.1
C19 C24 C23 121.7(3)
C19 C24 H24 119.1
C23 C24 H24 119.1
O2 C25 H25A 109.5
O2 C25 H25B 109.5
H25A C25 H25B 109.5
O2 C25 H25C 109.5
H25A C25 H25C 109.5
H25B C25 H25C 109.5
C27 C26 C31 120.7(2)
C27 C26 N4 119.9(2)
C31 C26 N4 119.3(3)
C26 C27 C28 118.2(3)
C26 C27 C32 121.2(2)
C28 C27 C32 120.6(3)
C29 C28 C27 122.3(3)
C29 C28 H28 118.8
C27 C28 H28 118.8
C28 C29 C30 118.2(3)
C28 C29 C33 121.4(3)
C30 C29 C33 120.4(3)
C29 C30 C31 121.9(3)
C29 C30 H30 119.0
C31 C30 H30 119.0
C30 C31 C26 118.6(3)
C30 C31 C34 120.9(3)
C26 C31 C34 120.5(3)
C27 C32 H32A 109.5
C27 C32 H32B 109.5
H32A C32 H32B 109.5
C27 C32 H32C 109.5
H32A C32 H32C 109.5
H32B C32 H32C 109.5
C29 C33 H33A 109.5
C29 C33 H33B 109.5
H33A C33 H33B 109.5
C29 C33 H33C 109.5
H33A C33 H33C 109.5
H33B C33 H33C 109.5
C31 C34 H34A 109.5
C31 C34 H34B 109.5
H34A C34 H34B 109.5
C31 C34 H34C 109.5
H34A C34 H34C 109.5
H34B C34 H34C 109.5
N5 C35 H35A 109.5
N5 C35 H35B 109.5
H35A C35 H35B 109.5
N5 C35 H35C 109.5
H35A C35 H35C 109.5
H35B C35 H35C 109.5
N5 C36 H36A 109.5
N5 C36 H36B 109.5
H36A C36 H36B 109.5
N5 C36 H36C 109.5
H36A C36 H36C 109.5
H36B C36 H36C 109.5
N6 C37 H37A 109.5
N6 C37 H37B 109.5
H37A C37 H37B 109.5
N6 C37 H37C 109.5
H37A C37 H37C 109.5
H37B C37 H37C 109.5
N6 C38 H38A 109.5
N6 C38 H38B 109.5
H38A C38 H38B 109.5
N6 C38 H38C 109.5
H38A C38 H38C 109.5
H38B C38 H38C 109.5

loop_
_geom_bond_atom_site_label_1
_geom_bond_atom_site_label_2
_geom_bond_distance
Ti1 N6 1.891(2)
Ti1 N5 1.917(2)
Ti1 N3 2.062(2)
Ti1 N2 2.163(2)
Ti1 N1 2.225(2)
Ti1 N4 2.302(2)
Ti1 C1 2.592(3)
Ti1 C18 2.599(3)
N1 C1 1.312(3)
N1 C2 1.403(4)
N2 C1 1.311(4)
N2 C9 1.425(3)
N3 C18 1.352(3)
N3 C19 1.415(3)
N4 C18 1.294(3)
N4 C26 1.430(3)
N5 C36 1.465(4)
N5 C35 1.467(4)
N6 C38 1.448(4)
N6 C37 1.472(4)
O1 C7 1.380(4)
O1 C8 1.377(4)
O2 C20 1.368(4)
O2 C25 1.425(4)
C1 H1 0.9400
C2 C3 1.392(4)
C2 C7 1.407(4)
C3 C4 1.371(4)
C3 H3 0.9400
C4 C5 1.382(5)
C4 H4 0.9400
C5 C6 1.380(5)
C5 H5 0.9400
C6 C7 1.378(4)
C6 H6 0.9400
C8 H8A 0.9700
C8 H8B 0.9700
C8 H8C 0.9700
C9 C14 1.410(4)
C9 C10 1.396(4)
C10 C11 1.393(4)
C10 C15 1.507(4)
C11 C12 1.385(4)
C11 H11 0.9400
C12 C13 1.385(4)
C12 C16 1.504(4)
C13 C14 1.378(4)
C13 H13 0.9400
C14 C17 1.503(4)
C15 H15A 0.9700
C15 H15B 0.9700
C15 H15C 0.9700
C16 H16A 0.9700
C16 H16B 0.9700
C16 H16C 0.9700
C17 H17A 0.9700
C17 H17B 0.9700
C17 H17C 0.9700
C18 H18 0.9400
C19 C24 1.380(4)
C19 C20 1.404(4)
C20 C21 1.393(4)
C21 C22 1.377(5)
C21 H21 0.9400
C22 C23 1.356(5)
C22 H22 0.9400
C23 C24 1.391(4)
C23 H23 0.9400
C24 H24 0.9400
C25 H25A 0.9700
C25 H25B 0.9700
C25 H25C 0.9700
C26 C27 1.401(4)
C26 C31 1.396(4)
C27 C28 1.401(4)
C27 C32 1.487(4)
C28 C29 1.374(4)
C28 H28 0.9400
C29 C30 1.390(5)
C29 C33 1.518(4)
C30 C31 1.395(4)
C30 H30 0.9400
C31 C34 1.509(4)
C32 H32A 0.9700
C32 H32B 0.9700
C32 H32C 0.9700
C33 H33A 0.9700
C33 H33B 0.9700
C33 H33C 0.9700
C34 H34A 0.9700
C34 H34B 0.9700
C34 H34C 0.9700
C35 H35A 0.9700
C35 H35B 0.9700
C35 H35C 0.9700
C36 H36A 0.9700
C36 H36B 0.9700
C36 H36C 0.9700
C37 H37A 0.9700
C37 H37B 0.9700
C37 H37C 0.9700
C38 H38A 0.9700
C38 H38B 0.9700
C38 H38C 0.9700
